data_7100231
loop_
_publ_author_name
'J. Rawson'
'Antonio Alberola'
'Caroline S. Clarke'
'Delia A. Haynes'
'Sofia I. Pascu'

_publ_section_title
;
Crystal structures and magnetic properties of a
sterically encumbered dithiadiazolyl radical, 2,4,6-(F3C)3C6H2CNSSN
;
_journal_name_full 'Chemical Communications'
_journal_paper_doi 10.1039/b508371k
_journal_year 2005
_chemical_formula_moiety ' 4 (C10 H2 F9 N2 S2 '
_chemical_formula_sum 'C40 H8 F36 N8 S8'
_space_group_IT_number 2
_symmetry_cell_setting triclinic
_symmetry_space_group_name_Hall '-P 1'
_symmetry_space_group_name_H-M 'P -1'
_cell_angle_alpha 101.1251(8)
_cell_angle_beta 94.1342(8)
_cell_angle_gamma 101.1281(15)
_cell_formula_units_Z 2
_cell_length_a 8.2750(2)
_cell_length_b 16.5911(4)
_cell_length_c 20.2044(6)
_cell_volume 2653.31(12)
_diffrn_ambient_temperature 180
_cod_depositor_comments
;
The following automatic conversions were performed:
'_symmetry_cell_setting' value 'Triclinic' changed to 'triclinic'
according to '/home/saulius/struct/CIF-dictionaries/cif_core.dic'
dictionary named 'cif_core.dic' version 2.4.1 from 2010-06-29.

Automatic conversion script
Id: cif_fix_enum 1527 2010-12-29 10:47:43Z saulius 
;
_cod_original_formula_sum ' C40 H8 F36 N8 S8 '
_cod_database_code 7100231

loop_
_symmetry_equiv_pos_as_xyz
x,y,z
-x,-y,-z

loop_
_atom_site_label
_atom_site_type_symbol
_atom_site_fract_x
_atom_site_fract_y
_atom_site_fract_z
_atom_site_U_iso_or_equiv
_atom_site_occupancy
_atom_site_adp_type
_atom_site_refinement_flags_posn
_atom_site_refinement_flags_adp
_atom_site_refinement_flags_occupancy
_atom_site_disorder_assembly
_atom_site_disorder_group
_atom_site_attached_hydrogens
S1 S 1.0507(2) 0.07390(9) 0.30504(7) 0.0477 1.0000 Uani . . . . . .
S2 S 1.19588(18) 0.19136(9) 0.30573(7) 0.0446 1.0000 Uani . . . . . .
S3 S 1.2131(2) 0.07830(12) 0.49729(9) 0.0574 1.0000 Uani . . . . . .
S4 S 1.0760(2) 0.10024(12) 0.57928(8) 0.0590 1.0000 Uani . . . . . .
S5 S 0.69484(18) 0.62710(9) 0.78318(8) 0.0466 1.0000 Uani . . . . . .
S6 S 0.92488(18) 0.62724(9) 0.74761(8) 0.0456 1.0000 Uani . . . . . .
S7 S 1.01125(17) 0.10582(8) 0.82992(8) 0.0416 1.0000 Uani . . . . . .
S8 S 1.25004(17) 0.11233(8) 0.80145(7) 0.0394 1.0000 Uani . . . . . .
N1 N 0.9505(5) 0.0646(3) 0.2302(2) 0.0354 1.0000 Uani . . . . . .
N2 N 1.1114(5) 0.1974(2) 0.2313(2) 0.0342 1.0000 Uani . . . . . .
N3 N 1.1413(5) 0.1428(3) 0.4574(2) 0.0411 1.0000 Uani . . . . . .
N4 N 0.9863(6) 0.1676(3) 0.5498(2) 0.0407 1.0000 Uani . . . . . .
N5 N 0.6412(5) 0.5246(3) 0.7705(2) 0.0382 1.0000 Uani . . . . . .
N6 N 0.9022(6) 0.5253(3) 0.7326(3) 0.0428 1.0000 Uani . . . . . .
N7 N 1.0300(5) 0.2078(3) 0.8498(2) 0.0401 1.0000 Uani . . . . . .
N8 N 1.2976(5) 0.2151(3) 0.8181(2) 0.0372 1.0000 Uani . . . . . .
F1 F 1.2482(4) 0.1909(2) 0.09266(17) 0.0480 1.0000 Uani . . . . . .
F2 F 1.1868(4) 0.0654(2) 0.11071(17) 0.0492 1.0000 Uani . . . . . .
F3 F 1.1693(4) 0.0858(2) 0.00924(16) 0.0555 1.0000 Uani . . . . . .
F4 F 0.6872(10) 0.1639(7) -0.0890(4) 0.0657 0.5000 Uani D U . . . .
F5 F 0.5374(12) 0.0471(6) -0.0763(5) 0.0703 0.5000 Uani D U . . . .
F6 F 0.4754(10) 0.1620(6) -0.0381(4) 0.0545 0.5000 Uani D U . . . .
F40 F 0.6728(10) 0.1068(7) -0.1032(4) 0.0602 0.5000 Uani D U . . . .
F50 F 0.5395(13) 0.1905(6) -0.0505(5) 0.0677 0.5000 Uani D U . . . .
F60 F 0.4671(10) 0.0617(7) -0.0573(4) 0.0630 0.5000 Uani D U . . . .
F7 F 0.5184(4) 0.1872(2) 0.19575(17) 0.0591 1.0000 Uani . . . . . .
F8 F 0.7473(4) 0.1968(2) 0.25546(15) 0.0503 1.0000 Uani . . . . . .
F9 F 0.5871(5) 0.0762(2) 0.21669(18) 0.0621 1.0000 Uani . . . . . .
F10 F 0.6269(5) 0.1236(2) 0.49040(18) 0.0592 1.0000 Uani . . . . . .
F11 F 0.7625(4) 0.06603(19) 0.41508(19) 0.0548 1.0000 Uani . . . . . .
F12 F 0.5456(4) 0.1088(2) 0.3852(2) 0.0621 1.0000 Uani . . . . . .
F13 F 0.7012(7) 0.3833(3) 0.2994(2) 0.0888 1.0000 Uani . . . . . .
F14 F 0.5701(6) 0.4077(4) 0.3864(3) 0.1124 1.0000 Uani . . . . . .
F15 F 0.8010(7) 0.4833(3) 0.3811(3) 0.0999 1.0000 Uani . . . . . .
F16 F 1.3205(4) 0.3100(3) 0.44823(18) 0.0701 1.0000 Uani . . . . . .
F17 F 1.2695(6) 0.4305(2) 0.4892(2) 0.0814 1.0000 Uani . . . . . .
F18 F 1.2423(5) 0.3348(2) 0.54732(16) 0.0613 1.0000 Uani . . . . . .
F19 F 0.6295(5) 0.4520(2) 0.61244(18) 0.0610 1.0000 Uani . . . . . .
F20 F 0.6223(5) 0.3331(2) 0.54836(16) 0.0596 1.0000 Uani . . . . . .
F21 F 0.8555(5) 0.4136(2) 0.59054(18) 0.0606 1.0000 Uani . . . . . .
F22 F 0.7558(7) 0.0938(2) 0.6624(3) 0.0947 1.0000 Uani . . . . . .
F23 F 0.4974(7) 0.0896(3) 0.6455(3) 0.1150 1.0000 Uani . . . . . .
F24 F 0.6080(5) 0.0885(2) 0.7419(2) 0.0660 1.0000 Uani . . . . . .
F25 F 0.6015(4) 0.4174(2) 0.87749(17) 0.0532 1.0000 Uani . . . . . .
F26 F 0.8590(4) 0.4620(2) 0.87131(16) 0.0529 1.0000 Uani . . . . . .
F27 F 0.7795(6) 0.3457(2) 0.89938(17) 0.0671 1.0000 Uani . . . . . .
F28 F 1.3249(4) 0.3187(2) 0.71020(16) 0.0539 1.0000 Uani . . . . . .
F29 F 1.0699(4) 0.2727(2) 0.71648(16) 0.0513 1.0000 Uani . . . . . .
F30 F 1.1456(5) 0.3898(2) 0.68819(17) 0.0649 1.0000 Uani . . . . . .
F31 F 1.3601(9) 0.6476(2) 0.8554(3) 0.1302 1.0000 Uani . . . . . .
F32 F 1.1398(6) 0.6378(2) 0.8975(3) 0.0977 1.0000 Uani . . . . . .
F33 F 1.3548(8) 0.6489(3) 0.9592(3) 0.1165 1.0000 Uani . . . . . .
F34 F 1.0615(6) 0.3183(3) 0.9924(2) 0.0785 1.0000 Uani . . . . . .
F35 F 1.2895(6) 0.4002(2) 1.03937(17) 0.0776 1.0000 Uani . . . . . .
F36 F 1.2916(5) 0.2827(2) 0.97395(17) 0.0626 1.0000 Uani . . . . . .
C1 C 0.9930(6) 0.1317(3) 0.2029(2) 0.0291 1.0000 Uani . . . . . .
C2 C 0.8961(6) 0.1329(3) 0.1377(2) 0.0261 1.0000 Uani . . . . . .
C3 C 0.7304(6) 0.1412(3) 0.1376(2) 0.0300 1.0000 Uani . . . . . .
C4 C 0.6372(6) 0.1405(3) 0.0771(2) 0.0337 1.0000 Uani . . . . . .
C5 C 0.7061(6) 0.1309(3) 0.0167(2) 0.0293 1.0000 Uani . . . . . .
C6 C 0.8708(6) 0.1249(3) 0.0166(2) 0.0304 1.0000 Uani . . . . . .
C7 C 0.9648(6) 0.1252(3) 0.0765(2) 0.0278 1.0000 Uani . . . . . .
C8 C 1.1405(7) 0.1170(4) 0.0726(2) 0.0361 1.0000 Uani . . . . . .
C9 C 0.6031(7) 0.1256(4) -0.0480(3) 0.0501 1.0000 Uani D U . . . .
C10 C 0.6465(7) 0.1505(4) 0.2013(3) 0.0390 1.0000 Uani . . . . . .
C11 C 1.0302(6) 0.1801(3) 0.4904(2) 0.0351 1.0000 Uani . . . . . .
C12 C 0.9517(7) 0.2385(3) 0.4579(2) 0.0346 1.0000 Uani . . . . . .
C13 C 0.7844(6) 0.2132(3) 0.4300(2) 0.0322 1.0000 Uani . . . . . .
C14 C 0.7082(7) 0.2677(3) 0.4007(3) 0.0378 1.0000 Uani . . . . . .
C15 C 0.7983(7) 0.3470(3) 0.3992(3) 0.0412 1.0000 Uani . . . . . .
C16 C 0.9628(8) 0.3717(4) 0.4266(3) 0.0467 1.0000 Uani . . . . . .
C17 C 1.0387(7) 0.3175(3) 0.4549(2) 0.0386 1.0000 Uani . . . . . .
C18 C 0.6817(7) 0.1285(3) 0.4298(3) 0.0381 1.0000 Uani . . . . . .
C19 C 0.7117(9) 0.4031(4) 0.3665(4) 0.0596 1.0000 Uani . . . . . .
C20 C 1.2170(8) 0.3487(4) 0.4857(3) 0.0523 1.0000 Uani . . . . . .
C21 C 0.7570(6) 0.4859(3) 0.7458(2) 0.0317 1.0000 Uani . . . . . .
C22 C 0.7224(6) 0.3919(3) 0.7318(3) 0.0327 1.0000 Uani . . . . . .
C23 C 0.6984(6) 0.3454(3) 0.6649(2) 0.0311 1.0000 Uani . . . . . .
C24 C 0.6700(6) 0.2583(3) 0.6516(3) 0.0344 1.0000 Uani . . . . . .
C25 C 0.6623(6) 0.2162(3) 0.7045(3) 0.0328 1.0000 Uani . . . . . .
C26 C 0.6858(6) 0.2605(3) 0.7709(3) 0.0340 1.0000 Uani . . . . . .
C27 C 0.7161(6) 0.3478(3) 0.7851(2) 0.0302 1.0000 Uani . . . . . .
C28 C 0.7394(7) 0.3940(3) 0.8579(3) 0.0382 1.0000 Uani . . . . . .
C29 C 0.6295(8) 0.1226(4) 0.6884(3) 0.0470 1.0000 Uani . . . . . .
C30 C 0.7022(7) 0.3867(4) 0.6044(3) 0.0421 1.0000 Uani . . . . . .
C32 C 1.1744(6) 0.2501(3) 0.8405(2) 0.0305 1.0000 Uani . . . . . .
C33 C 1.2035(6) 0.3444(3) 0.8557(2) 0.0306 1.0000 Uani . . . . . .
C34 C 1.2108(6) 0.3881(3) 0.8032(2) 0.0323 1.0000 Uani . . . . . .
C35 C 1.2379(6) 0.4750(3) 0.8167(3) 0.0346 1.0000 Uani . . . . . .
C36 C 1.2582(6) 0.5192(3) 0.8836(3) 0.0356 1.0000 Uani . . . . . .
C37 C 1.2498(6) 0.4768(3) 0.9361(3) 0.0385 1.0000 Uani . . . . . .
C38 C 1.2237(6) 0.3899(3) 0.9224(3) 0.0345 1.0000 Uani . . . . . .
C39 C 1.2156(9) 0.3475(4) 0.9816(3) 0.0507 1.0000 Uani . . . . . .
C40 C 1.2810(7) 0.6118(4) 0.8984(3) 0.0472 1.0000 Uani . . . . . .
C41 C 1.1900(7) 0.3433(3) 0.7289(3) 0.0379 1.0000 Uani . . . . . .
H41 H 0.5190 0.1484 0.0780 0.0385 1.0000 Uiso . . . . . .
H61 H 0.9230 0.1192 -0.0276 0.0360 1.0000 Uiso . . . . . .
H141 H 0.5872 0.2500 0.3808 0.0522 1.0000 Uiso . . . . . .
H161 H 1.0278 0.4298 0.4252 0.0556 1.0000 Uiso . . . . . .
H241 H 0.6536 0.2254 0.6027 0.0406 1.0000 Uiso . . . . . .
H261 H 0.6815 0.2297 0.8098 0.0403 1.0000 Uiso . . . . . .
H351 H 1.2444 0.5065 0.7784 0.0404 1.0000 Uiso . . . . . .
H371 H 1.2650 0.5096 0.9847 0.0458 1.0000 Uiso . . . . . .

loop_
_atom_site_aniso_label
_atom_site_aniso_U_11
_atom_site_aniso_U_22
_atom_site_aniso_U_33
_atom_site_aniso_U_23
_atom_site_aniso_U_13
_atom_site_aniso_U_12
S1 0.0677(10) 0.0417(8) 0.0330(7) 0.0129(6) -0.0052(7) 0.0087(7)
S2 0.0466(8) 0.0446(8) 0.0369(8) 0.0058(6) -0.0090(6) 0.0036(6)
S3 0.0474(9) 0.0840(12) 0.0586(10) 0.0366(9) 0.0181(7) 0.0313(8)
S4 0.0668(11) 0.0811(13) 0.0477(9) 0.0368(9) 0.0195(8) 0.0325(9)
S5 0.0429(8) 0.0332(8) 0.0635(10) 0.0035(7) 0.0163(7) 0.0108(6)
S6 0.0394(8) 0.0318(8) 0.0640(10) 0.0072(7) 0.0137(7) 0.0042(6)
S7 0.0412(8) 0.0306(7) 0.0522(8) 0.0069(6) 0.0154(6) 0.0039(6)
S8 0.0381(7) 0.0326(7) 0.0492(8) 0.0062(6) 0.0092(6) 0.0121(6)
N1 0.048(3) 0.029(2) 0.031(2) 0.0091(18) 0.0038(19) 0.0091(19)
N2 0.038(2) 0.027(2) 0.034(2) 0.0037(18) -0.0009(18) 0.0027(18)
N3 0.035(2) 0.053(3) 0.039(3) 0.012(2) 0.010(2) 0.012(2)
N4 0.045(3) 0.045(3) 0.037(3) 0.014(2) 0.009(2) 0.014(2)
N5 0.036(2) 0.029(2) 0.048(3) 0.004(2) 0.013(2) 0.0048(19)
N6 0.038(3) 0.026(2) 0.064(3) 0.006(2) 0.012(2) 0.0076(19)
N7 0.038(3) 0.031(2) 0.052(3) 0.008(2) 0.017(2) 0.0054(19)
N8 0.033(2) 0.032(2) 0.046(3) 0.004(2) 0.0095(19) 0.0097(19)
F1 0.0284(16) 0.054(2) 0.061(2) 0.0133(16) 0.0063(14) 0.0061(14)
F2 0.0381(17) 0.060(2) 0.060(2) 0.0206(17) 0.0094(15) 0.0252(15)
F3 0.0409(19) 0.087(3) 0.0410(19) 0.0023(17) 0.0142(15) 0.0269(17)
F4 0.057(4) 0.101(4) 0.042(3) 0.040(3) -0.006(3) 0.001(4)
F5 0.072(4) 0.075(4) 0.055(4) 0.001(3) -0.024(4) 0.019(4)
F6 0.040(3) 0.093(5) 0.040(3) 0.020(3) 0.005(3) 0.030(3)
F40 0.045(3) 0.104(4) 0.033(3) 0.004(3) 0.004(2) 0.030(4)
F50 0.074(5) 0.075(4) 0.056(4) 0.012(3) -0.017(4) 0.033(3)
F60 0.047(4) 0.095(4) 0.040(3) 0.020(3) -0.003(3) -0.005(3)
F7 0.046(2) 0.096(3) 0.0440(19) 0.0136(19) 0.0142(15) 0.0338(19)
F8 0.0473(19) 0.066(2) 0.0326(17) -0.0072(15) 0.0054(14) 0.0173(16)
F9 0.071(2) 0.062(2) 0.055(2) 0.0187(18) 0.0293(18) 0.0029(19)
F10 0.062(2) 0.057(2) 0.057(2) 0.0180(17) 0.0229(17) -0.0033(17)
F11 0.0463(19) 0.0358(18) 0.082(3) 0.0120(17) 0.0089(17) 0.0074(15)
F12 0.053(2) 0.050(2) 0.073(3) 0.0113(18) -0.0191(19) -0.0006(16)
F13 0.122(4) 0.107(4) 0.066(3) 0.040(3) 0.019(3) 0.069(3)
F14 0.092(3) 0.136(4) 0.179(5) 0.117(4) 0.090(4) 0.083(3)
F15 0.128(4) 0.067(3) 0.129(4) 0.053(3) 0.036(3) 0.039(3)
F16 0.044(2) 0.100(3) 0.046(2) -0.006(2) 0.0098(17) -0.0134(19)
F17 0.096(3) 0.050(2) 0.073(3) 0.008(2) -0.013(2) -0.031(2)
F18 0.063(2) 0.082(3) 0.0312(18) 0.0109(17) 0.0032(15) -0.0038(19)
F19 0.087(3) 0.057(2) 0.051(2) 0.0244(17) 0.0066(19) 0.031(2)
F20 0.087(3) 0.059(2) 0.0303(18) 0.0078(16) -0.0037(17) 0.014(2)
F21 0.058(2) 0.077(3) 0.051(2) 0.0318(19) 0.0183(17) 0.0032(18)
F22 0.128(4) 0.045(2) 0.134(4) 0.029(2) 0.087(3) 0.038(2)
F23 0.144(5) 0.037(2) 0.131(4) 0.007(2) -0.083(4) -0.013(2)
F24 0.091(3) 0.045(2) 0.069(2) 0.0263(18) 0.029(2) 0.0097(19)
F25 0.0425(19) 0.068(2) 0.0466(19) -0.0030(16) 0.0166(15) 0.0161(16)
F26 0.0406(19) 0.062(2) 0.0435(19) -0.0038(16) 0.0003(14) -0.0031(16)
F27 0.102(3) 0.070(3) 0.0333(19) 0.0096(17) 0.0000(19) 0.032(2)
F28 0.0411(19) 0.072(2) 0.046(2) -0.0007(17) 0.0141(15) 0.0170(16)
F29 0.0432(18) 0.059(2) 0.0393(18) -0.0030(15) 0.0016(14) -0.0050(16)
F30 0.108(3) 0.058(2) 0.0376(19) 0.0147(17) 0.0048(19) 0.035(2)
F31 0.214(6) 0.030(2) 0.162(5) 0.023(3) 0.140(5) 0.017(3)
F32 0.084(3) 0.039(2) 0.167(5) -0.001(3) 0.014(3) 0.028(2)
F33 0.192(6) 0.036(2) 0.093(4) -0.006(2) -0.055(4) 0.003(3)
F34 0.081(3) 0.100(3) 0.072(3) 0.047(2) 0.038(2) 0.022(2)
F35 0.143(4) 0.055(2) 0.0316(19) -0.0004(16) -0.007(2) 0.030(2)
F36 0.105(3) 0.054(2) 0.0378(18) 0.0128(16) 0.0028(18) 0.037(2)
C1 0.033(3) 0.029(3) 0.026(2) 0.001(2) 0.005(2) 0.012(2)
C2 0.031(3) 0.018(2) 0.026(2) 0.0019(18) 0.0028(19) 0.0004(19)
C3 0.033(3) 0.028(3) 0.031(3) 0.007(2) 0.009(2) 0.007(2)
C4 0.025(2) 0.047(3) 0.030(3) 0.011(2) 0.002(2) 0.007(2)
C5 0.032(3) 0.031(3) 0.026(2) 0.007(2) 0.004(2) 0.009(2)
C6 0.036(3) 0.033(3) 0.021(2) 0.006(2) 0.004(2) 0.004(2)
C7 0.029(3) 0.022(2) 0.034(3) 0.0061(19) 0.006(2) 0.0078(19)
C8 0.038(3) 0.050(3) 0.024(3) 0.010(2) 0.007(2) 0.013(3)
C9 0.044(2) 0.077(3) 0.035(2) 0.0195(19) -0.0009(17) 0.0206(19)
C10 0.033(3) 0.051(4) 0.032(3) 0.004(3) 0.003(2) 0.012(3)
C11 0.032(3) 0.043(3) 0.028(3) 0.012(2) 0.004(2) -0.001(2)
C12 0.046(3) 0.042(3) 0.016(2) 0.006(2) 0.008(2) 0.011(2)
C13 0.038(3) 0.031(3) 0.029(3) 0.006(2) 0.006(2) 0.010(2)
C14 0.043(3) 0.044(3) 0.033(3) 0.013(2) 0.011(2) 0.018(2)
C15 0.058(4) 0.039(3) 0.034(3) 0.010(2) 0.026(3) 0.018(3)
C16 0.065(4) 0.043(3) 0.034(3) 0.008(2) 0.023(3) 0.009(3)
C17 0.053(3) 0.036(3) 0.022(3) 0.001(2) 0.014(2) 0.000(2)
C18 0.038(3) 0.041(3) 0.037(3) 0.011(2) 0.007(2) 0.009(2)
C19 0.084(5) 0.044(4) 0.072(5) 0.036(3) 0.039(4) 0.031(3)
C20 0.062(4) 0.049(4) 0.034(3) 0.005(3) 0.005(3) -0.012(3)
C21 0.032(3) 0.039(3) 0.024(2) 0.005(2) 0.007(2) 0.010(2)
C22 0.022(2) 0.034(3) 0.043(3) 0.005(2) 0.008(2) 0.010(2)
C23 0.028(3) 0.033(3) 0.033(3) 0.008(2) 0.008(2) 0.008(2)
C24 0.032(3) 0.039(3) 0.032(3) 0.005(2) 0.005(2) 0.010(2)
C25 0.032(3) 0.029(3) 0.038(3) 0.009(2) 0.008(2) 0.004(2)
C26 0.026(3) 0.040(3) 0.039(3) 0.011(2) 0.008(2) 0.009(2)
C27 0.025(2) 0.033(3) 0.034(3) 0.008(2) 0.008(2) 0.006(2)
C28 0.040(3) 0.044(3) 0.029(3) 0.001(2) 0.003(2) 0.010(3)
C29 0.054(4) 0.038(3) 0.051(4) 0.013(3) 0.011(3) 0.009(3)
C30 0.050(3) 0.044(3) 0.035(3) 0.013(3) 0.005(2) 0.012(3)
C32 0.035(3) 0.032(3) 0.026(2) 0.010(2) 0.004(2) 0.006(2)
C33 0.027(3) 0.035(3) 0.032(3) 0.010(2) 0.007(2) 0.008(2)
C34 0.033(3) 0.032(3) 0.029(3) 0.002(2) 0.006(2) 0.005(2)
C35 0.033(3) 0.035(3) 0.036(3) 0.008(2) 0.006(2) 0.006(2)
C36 0.030(3) 0.028(3) 0.047(3) -0.001(2) 0.011(2) 0.007(2)
C37 0.032(3) 0.042(3) 0.038(3) 0.002(2) 0.003(2) 0.008(2)
C38 0.037(3) 0.036(3) 0.032(3) 0.007(2) 0.007(2) 0.011(2)
C39 0.068(4) 0.047(4) 0.039(3) 0.007(3) 0.008(3) 0.018(3)
C40 0.043(3) 0.045(4) 0.054(4) 0.010(3) 0.012(3) 0.008(3)
C41 0.045(3) 0.037(3) 0.034(3) 0.008(2) 0.007(2) 0.012(3)

loop_
_geom_bond_atom_site_label_1
_geom_bond_site_symmetry_1
_geom_bond_atom_site_label_2
_geom_bond_site_symmetry_2
_geom_bond_distance
_geom_bond_publ_flag
S1 . S2 . 2.080(2) yes
S1 . N1 . 1.636(4) yes
S2 . N2 . 1.642(4) yes
S3 . S4 . 2.089(2) yes
S3 . N3 . 1.630(5) yes
S4 . N4 . 1.632(5) yes
S5 . S6 . 2.082(2) yes
S5 . N5 . 1.637(4) yes
S6 . N6 . 1.631(4) yes
S7 . S8 . 2.0863(19) yes
S7 . N7 . 1.635(5) yes
S8 . N8 . 1.637(4) yes
N1 . C1 . 1.335(6) yes
N2 . C1 . 1.320(6) yes
N3 . C11 . 1.349(7) yes
N4 . C11 . 1.322(6) yes
N5 . C21 . 1.327(6) yes
N6 . C21 . 1.324(7) yes
N7 . C32 . 1.310(6) yes
N8 . C32 . 1.332(6) yes
F1 . C8 . 1.340(6) yes
F2 . C8 . 1.345(6) yes
F3 . C8 . 1.342(6) yes
F4 . F40 . 0.916(10) yes
F4 . F50 . 1.583(14) yes
F4 . C9 . 1.300(10) yes
F5 . F40 . 1.549(14) yes
F5 . F60 . 0.771(10) yes
F5 . C9 . 1.309(11) yes
F6 . F50 . 0.733(11) yes
F6 . F60 . 1.622(14) yes
F6 . C9 . 1.323(10) yes
F40 . C9 . 1.305(9) yes
F50 . C9 . 1.294(11) yes
F60 . C9 . 1.364(11) yes
F7 . C10 . 1.329(6) yes
F8 . C10 . 1.335(6) yes
F9 . C10 . 1.339(7) yes
F10 . C18 . 1.347(6) yes
F11 . C18 . 1.336(6) yes
F12 . C18 . 1.337(6) yes
F13 . C19 . 1.324(8) yes
F14 . C19 . 1.277(8) yes
F15 . C19 . 1.357(8) yes
F16 . C20 . 1.356(8) yes
F17 . C20 . 1.329(7) yes
F18 . C20 . 1.319(7) yes
F19 . C30 . 1.326(7) yes
F20 . C30 . 1.336(7) yes
F21 . C30 . 1.329(7) yes
F22 . C29 . 1.330(7) yes
F23 . C29 . 1.302(7) yes
F24 . C29 . 1.321(7) yes
F25 . C28 . 1.337(6) yes
F26 . C28 . 1.319(6) yes
F27 . C28 . 1.332(6) yes
F28 . C41 . 1.316(6) yes
F29 . C41 . 1.350(6) yes
F30 . C41 . 1.311(6) yes
F31 . C40 . 1.291(7) yes
F32 . C40 . 1.320(7) yes
F33 . C40 . 1.311(8) yes
F34 . C39 . 1.323(8) yes
F35 . C39 . 1.341(7) yes
F36 . C39 . 1.337(7) yes
C1 . C2 . 1.498(7) yes
C2 . C3 . 1.403(7) yes
C2 . C7 . 1.392(7) yes
C3 . C4 . 1.394(7) yes
C3 . C10 . 1.502(7) yes
C4 . C5 . 1.377(7) yes
C4 . H41 . 1.013 no
C5 . C6 . 1.385(7) yes
C5 . C9 . 1.487(7) yes
C6 . C7 . 1.389(7) yes
C6 . H61 . 1.017 no
C7 . C8 . 1.492(7) yes
C11 . C12 . 1.491(7) yes
C12 . C13 . 1.408(7) yes
C12 . C17 . 1.383(7) yes
C13 . C14 . 1.391(7) yes
C13 . C18 . 1.496(7) yes
C14 . C15 . 1.389(8) yes
C14 . H141 . 1.017 no
C15 . C16 . 1.384(9) yes
C15 . C19 . 1.497(8) yes
C16 . C17 . 1.377(8) yes
C16 . H161 . 1.016 no
C17 . C20 . 1.510(8) yes
C21 . C22 . 1.498(7) yes
C22 . C23 . 1.401(7) yes
C22 . C27 . 1.412(7) yes
C23 . C24 . 1.388(7) yes
C23 . C30 . 1.512(7) yes
C24 . C25 . 1.383(7) yes
C24 . H241 . 1.018 no
C25 . C26 . 1.380(7) yes
C25 . C29 . 1.491(7) yes
C26 . C27 . 1.390(7) yes
C26 . H261 . 1.015 no
C27 . C28 . 1.502(7) yes
C32 . C33 . 1.502(7) yes
C33 . C34 . 1.394(7) yes
C33 . C38 . 1.393(7) yes
C34 . C35 . 1.385(7) yes
C34 . C41 . 1.521(7) yes
C35 . C36 . 1.389(7) yes
C35 . H351 . 1.015 no
C36 . C37 . 1.379(8) yes
C36 . C40 . 1.481(8) yes
C37 . C38 . 1.386(7) yes
C37 . H371 . 1.013 no
C38 . C39 . 1.500(8) yes
